data_2239839
loop_
_publ_author_name
'Singh, Vijay P.'
'Venkateshwaran, Krishnan'
'Singh, Harkesh B.'
'Butcher, Ray J.'

_publ_section_title
;
 Crystal structure of
 4-bromo-<i>N</i>-(2-bromo-3-nitrobenzyl)-2-nitronaphthalen-1-amine
;
_journal_coeditor_code TK5325
_journal_issue 9
_journal_name_full 'Acta Crystallographica Section E'
_journal_page_first o960
_journal_page_last o961
_journal_paper_doi 10.1107/S160053681401719X
_journal_volume 70
_journal_year 2014
_chemical_formula_iupac 'C17 H11 Br2 N3 O4'
_chemical_formula_moiety 'C17 H11 Br2 N3 O4'
_chemical_formula_sum 'C17 H11 Br2 N3 O4'
_chemical_formula_weight 481.11
_chemical_name_systematic
;
4-Bromo-<i>N</i>-(2-bromo-3-nitrobenzyl)-2-nitronaphthalen-1-amine
;
_space_group_crystal_system triclinic
_space_group_IT_number 2
_space_group_name_Hall '-P 1'
_space_group_name_H-M_alt 'P -1'
_symmetry_space_group_name_Hall '-P 1'
_symmetry_space_group_name_H-M 'P -1'
_atom_sites_solution_hydrogens mixed
_atom_sites_solution_primary direct
_atom_sites_solution_secondary difmap
_audit_creation_method SHELXL-2013
_cell_angle_alpha 76.973(4)
_cell_angle_beta 81.053(4)
_cell_angle_gamma 76.302(5)
_cell_formula_units_Z 2
_cell_length_a 8.3675(4)
_cell_length_b 8.5812(5)
_cell_length_c 12.2691(5)
_cell_measurement_reflns_used 3926
_cell_measurement_temperature 123(2)
_cell_measurement_theta_max 34.9305
_cell_measurement_theta_min 4.9777
_cell_volume 829.01(7)
_computing_cell_refinement
;
CrysAlis PRO (Agilent, 2012)
;
_computing_data_collection
;
CrysAlis PRO (Agilent, 2012)
;
_computing_data_reduction
;
CrysAlis PRO (Agilent, 2012)
;
_computing_molecular_graphics 'SHELXTL (Sheldrick, 2008)'
_computing_publication_material 'WinGX (Farrugia, 2012)'
_computing_structure_refinement 'SHELXL2013 (Sheldrick, 2008)'
_computing_structure_solution 'SHELXS97 (Sheldrick, 2008)'
_diffrn_ambient_temperature 123(2)
_diffrn_detector_area_resol_mean 10.5081
_diffrn_measured_fraction_theta_full 0.988
_diffrn_measured_fraction_theta_max 0.916
_diffrn_measurement_device_type 'Agilent Xcalibur (Ruby, Gemini)'
_diffrn_measurement_method '\w scans'
_diffrn_radiation_type MoK\a
_diffrn_radiation_wavelength 0.71073
_diffrn_reflns_av_R_equivalents 0.0331
_diffrn_reflns_limit_h_max 13
_diffrn_reflns_limit_h_min -13
_diffrn_reflns_limit_k_max 13
_diffrn_reflns_limit_k_min -12
_diffrn_reflns_limit_l_max 19
_diffrn_reflns_limit_l_min -19
_diffrn_reflns_number 12164
_diffrn_reflns_theta_full 25.000
_diffrn_reflns_theta_max 35.011
_diffrn_reflns_theta_min 4.988
_exptl_absorpt_coefficient_mu 4.919
_exptl_absorpt_correction_T_max 1.00000
_exptl_absorpt_correction_T_min 0.34538
_exptl_absorpt_correction_type multi-scan
_exptl_absorpt_process_details
;
(CrysAlis PRO; Agilent, 2012)
;
_exptl_crystal_colour orange
_exptl_crystal_density_diffrn 1.927
_exptl_crystal_density_method 'not measured'
_exptl_crystal_description plate
_exptl_crystal_F_000 472
_exptl_crystal_size_max 0.44
_exptl_crystal_size_mid 0.32
_exptl_crystal_size_min 0.12
_refine_diff_density_max 1.039
_refine_diff_density_min -0.772
_refine_ls_extinction_method none
_refine_ls_goodness_of_fit_ref 1.015
_refine_ls_hydrogen_treatment mixed
_refine_ls_matrix_type full
_refine_ls_number_parameters 246
_refine_ls_number_reflns 6700
_refine_ls_number_restraints 1
_refine_ls_restrained_S_all 1.015
_refine_ls_R_factor_all 0.1027
_refine_ls_R_factor_gt 0.0533
_refine_ls_shift/su_max 0.001
_refine_ls_shift/su_mean 0.000
_refine_ls_structure_factor_coef Fsqd
_refine_ls_weighting_details 'w=1/[\s^2^(Fo^2^)+(0.0498P)^2^+0.3384P] where P=(Fo^2^+2Fc^2^)/3'
_refine_ls_weighting_scheme calc
_refine_ls_wR_factor_gt 0.1087
_refine_ls_wR_factor_ref 0.1287
_reflns_number_gt 4118
_reflns_number_total 6700
_reflns_threshold_expression I>2\s(I)
_cod_data_source_file tk5325sup1.cif
_cod_data_source_block I
_cod_original_cell_volume 829.00(8)
_cod_database_code 2239839
_cod_database_fobs_code 2239839
_shelx_space_group_comment
;
The symmetry employed for this shelxl refinement is uniquely defined
by the following loop, which should always be used as a source of
symmetry information in preference to the above space-group names.
They are only intended as comments.
;
_shelxl_version_number .2013

loop_
_space_group_symop_operation_xyz
'x, y, z'
'-x, -y, -z'

loop_
_atom_site_type_symbol
_atom_site_label
_atom_site_fract_x
_atom_site_fract_y
_atom_site_fract_z
_atom_site_U_iso_or_equiv
_atom_site_adp_type
_atom_site_calc_flag
_atom_site_occupancy
_atom_site_disorder_assembly
_atom_site_disorder_group
Br Br1 0.52119(4) 0.68126(4) 0.76444(2) 0.03410(10) Uani d 1 . .
Br Br2 0.98711(4) 0.82225(4) 0.23405(3) 0.03346(10) Uani d 1 . .
O O1 0.9351(3) 0.3484(3) 0.5032(2) 0.0374(6) Uani d 1 . .
O O2 0.8810(3) 0.4048(3) 0.3315(2) 0.0346(5) Uani d 1 . .
O O3A 1.3573(4) 0.6322(4) 0.0114(3) 0.0334(7) Uani d 0.694(3) A 1
O O4A 1.2701(4) 0.8769(5) 0.0461(4) 0.0480(10) Uani d 0.694(3) A 1
O O3B 1.3147(8) 0.8513(9) -0.0408(7) 0.0334(7) Uani d 0.306(3) A 2
O O4B 1.3038(10) 0.6768(10) 0.1138(8) 0.0480(10) Uani d 0.306(3) A 2
N N1 0.6518(3) 0.6613(3) 0.2639(2) 0.0230(5) Uani d 1 . .
H H1N 0.724(4) 0.577(4) 0.254(3) 0.027(9) Uiso d 1 . .
N N2 0.8518(3) 0.4286(3) 0.4272(2) 0.0240(5) Uani d 1 . .
N N3 1.2471(3) 0.7536(3) 0.0266(2) 0.0276(6) Uani d 1 . .
C C1 0.6183(3) 0.6659(3) 0.3756(2) 0.0171(5) Uani d 1 . .
C C2 0.7114(3) 0.5555(3) 0.4567(2) 0.0196(5) Uani d 1 . .
C C3 0.6804(3) 0.5624(3) 0.5728(2) 0.0211(5) Uani d 1 . .
H H3A 0.7467 0.4854 0.6252 0.025 Uiso calc 1 . .
C C4 0.5575(3) 0.6778(4) 0.6087(2) 0.0216(5) Uani d 1 . .
C C5 0.4516(3) 0.7931(3) 0.5332(2) 0.0183(5) Uani d 1 . .
C C6 0.3170(3) 0.9116(4) 0.5696(3) 0.0264(6) Uani d 1 . .
H H6A 0.2998 0.9217 0.6463 0.032 Uiso calc 1 . .
C C7 0.2119(3) 1.0113(4) 0.4962(3) 0.0292(7) Uani d 1 . .
H H7A 0.1240 1.0917 0.5220 0.035 Uiso calc 1 . .
C C8 0.2318(3) 0.9967(4) 0.3842(3) 0.0267(6) Uani d 1 . .
H H8A 0.1552 1.0642 0.3346 0.032 Uiso calc 1 . .
C C9 0.3622(3) 0.8845(3) 0.3448(2) 0.0216(5) Uani d 1 . .
H H9A 0.3741 0.8749 0.2682 0.026 Uiso calc 1 . .
C C10 0.4788(3) 0.7832(3) 0.4170(2) 0.0171(5) Uani d 1 . .
C C12 0.6425(3) 0.8012(4) 0.1692(2) 0.0224(6) Uani d 1 . .
H H12A 0.6430 0.9014 0.1961 0.027 Uiso calc 1 . .
H H12B 0.5383 0.8185 0.1351 0.027 Uiso calc 1 . .
C C13 0.7896(3) 0.7678(3) 0.0821(2) 0.0196(5) Uani d 1 . .
C C14 0.9489(3) 0.7762(3) 0.0981(2) 0.0197(5) Uani d 1 . .
C C15 1.0768(3) 0.7462(4) 0.0142(2) 0.0220(6) Uani d 1 . .
C C16 1.0535(3) 0.7066(4) -0.0846(2) 0.0265(6) Uani d 1 . .
H H16A 1.1437 0.6861 -0.1406 0.032 Uiso calc 1 . .
C C17 0.8958(4) 0.6977(4) -0.1002(2) 0.0286(6) Uani d 1 . .
H H17A 0.8765 0.6709 -0.1674 0.034 Uiso calc 1 . .
C C18 0.7659(3) 0.7280(4) -0.0171(2) 0.0251(6) Uani d 1 . .
H H18A 0.6581 0.7213 -0.0284 0.030 Uiso calc 1 . .

loop_
_atom_site_aniso_label
_atom_site_aniso_U_11
_atom_site_aniso_U_22
_atom_site_aniso_U_33
_atom_site_aniso_U_12
_atom_site_aniso_U_13
_atom_site_aniso_U_23
Br1 0.03423(17) 0.0569(2) 0.01698(15) -0.01906(15) 0.00074(12) -0.01145(14)
Br2 0.03155(17) 0.0494(2) 0.02682(17) -0.01218(14) -0.00825(13) -0.01525(14)
O1 0.0319(11) 0.0295(13) 0.0449(15) 0.0057(9) -0.0109(11) -0.0035(11)
O2 0.0336(12) 0.0256(12) 0.0354(13) 0.0041(9) 0.0090(10) -0.0068(10)
O3A 0.0187(13) 0.0379(18) 0.0399(18) -0.0008(12) -0.0021(12) -0.0062(14)
O4A 0.0293(16) 0.042(2) 0.077(3) -0.0142(15) -0.0194(17) -0.0033(19)
O3B 0.0187(13) 0.0379(18) 0.0399(18) -0.0008(12) -0.0021(12) -0.0062(14)
O4B 0.0293(16) 0.042(2) 0.077(3) -0.0142(15) -0.0194(17) -0.0033(19)
N1 0.0283(12) 0.0210(13) 0.0178(11) -0.0034(10) 0.0014(9) -0.0045(9)
N2 0.0187(10) 0.0158(12) 0.0353(14) -0.0023(9) -0.0050(10) -0.0002(10)
N3 0.0184(11) 0.0345(16) 0.0282(13) -0.0085(11) -0.0050(10) 0.0023(11)
C1 0.0144(10) 0.0196(13) 0.0179(12) -0.0063(9) 0.0009(9) -0.0039(10)
C2 0.0168(11) 0.0173(13) 0.0237(13) -0.0033(10) -0.0009(10) -0.0032(10)
C3 0.0202(12) 0.0237(14) 0.0189(13) -0.0079(10) -0.0044(10) 0.0020(10)
C4 0.0213(12) 0.0310(15) 0.0162(12) -0.0127(11) -0.0005(10) -0.0056(11)
C5 0.0145(10) 0.0204(13) 0.0220(13) -0.0078(9) 0.0028(9) -0.0075(10)
C6 0.0230(13) 0.0292(16) 0.0311(16) -0.0082(11) 0.0046(12) -0.0163(12)
C7 0.0185(12) 0.0239(16) 0.046(2) -0.0037(11) 0.0035(12) -0.0147(14)
C8 0.0173(12) 0.0191(14) 0.0401(18) -0.0009(10) -0.0033(12) -0.0016(12)
C9 0.0164(11) 0.0251(15) 0.0229(13) -0.0046(10) -0.0052(10) -0.0018(11)
C10 0.0148(10) 0.0152(12) 0.0206(13) -0.0032(9) -0.0023(9) -0.0021(9)
C12 0.0187(11) 0.0292(15) 0.0179(13) -0.0031(10) -0.0026(10) -0.0033(11)
C13 0.0185(11) 0.0246(14) 0.0149(12) -0.0050(10) -0.0023(9) -0.0010(10)
C14 0.0221(12) 0.0208(14) 0.0167(12) -0.0060(10) -0.0062(10) -0.0002(10)
C15 0.0141(11) 0.0264(15) 0.0244(14) -0.0056(10) -0.0039(10) -0.0003(11)
C16 0.0183(12) 0.0381(18) 0.0205(14) -0.0055(12) 0.0021(10) -0.0036(12)
C17 0.0287(14) 0.0424(19) 0.0159(13) -0.0087(13) -0.0025(11) -0.0066(12)
C18 0.0205(12) 0.0385(18) 0.0185(14) -0.0105(12) -0.0042(10) -0.0039(12)

loop_
_atom_type_symbol
_atom_type_description
_atom_type_scat_dispersion_real
_atom_type_scat_dispersion_imag
_atom_type_scat_source
C C 0.0033 0.0016 'International Tables Vol C Tables 4.2.6.8 and 6.1.1.4'
H H 0.0000 0.0000 'International Tables Vol C Tables 4.2.6.8 and 6.1.1.4'
N N 0.0061 0.0033 'International Tables Vol C Tables 4.2.6.8 and 6.1.1.4'
O O 0.0106 0.0060 'International Tables Vol C Tables 4.2.6.8 and 6.1.1.4'
Br Br -0.2901 2.4595 'International Tables Vol C Tables 4.2.6.8 and 6.1.1.4'

loop_
_geom_angle_atom_site_label_1
_geom_angle_atom_site_label_2
_geom_angle_atom_site_label_3
_geom_angle
C1 N1 C12 127.2(2)
C1 N1 H1N 111(2)
C12 N1 H1N 116(2)
O2 N2 O1 122.8(3)
O2 N2 C2 120.1(2)
O1 N2 C2 117.1(3)
O3B N3 O4B 122.8(5)
O4A N3 O3A 125.1(3)
O4A N3 C15 118.2(3)
O3B N3 C15 119.2(4)
O4B N3 C15 117.1(4)
O3A N3 C15 116.7(3)
N1 C1 C2 122.2(2)
N1 C1 C10 121.2(2)
C2 C1 C10 116.6(2)
C1 C2 C3 122.5(2)
C1 C2 N2 122.3(3)
C3 C2 N2 115.1(3)
C4 C3 C2 120.1(3)
C4 C3 H3A 120.0
C2 C3 H3A 120.0
C3 C4 C5 121.8(3)
C3 C4 Br1 118.3(2)
C5 C4 Br1 119.9(2)
C6 C5 C10 118.8(3)
C6 C5 C4 122.8(3)
C10 C5 C4 118.4(2)
C7 C6 C5 121.0(3)
C7 C6 H6A 119.5
C5 C6 H6A 119.5
C6 C7 C8 120.8(3)
C6 C7 H7A 119.6
C8 C7 H7A 119.6
C9 C8 C7 120.2(3)
C9 C8 H8A 119.9
C7 C8 H8A 119.9
C8 C9 C10 121.0(3)
C8 C9 H9A 119.5
C10 C9 H9A 119.5
C9 C10 C5 118.2(2)
C9 C10 C1 121.3(2)
C5 C10 C1 120.5(2)
N1 C12 C13 109.3(2)
N1 C12 H12A 109.8
C13 C12 H12A 109.8
N1 C12 H12B 109.8
C13 C12 H12B 109.8
H12A C12 H12B 108.3
C18 C13 C14 118.7(2)
C18 C13 C12 119.2(2)
C14 C13 C12 122.1(3)
C15 C14 C13 118.8(3)
C15 C14 Br2 121.3(2)
C13 C14 Br2 119.9(2)
C16 C15 C14 122.6(2)
C16 C15 N3 116.3(2)
C14 C15 N3 121.1(3)
C15 C16 C17 118.5(3)
C15 C16 H16A 120.7
C17 C16 H16A 120.7
C16 C17 C18 119.7(3)
C16 C17 H17A 120.2
C18 C17 H17A 120.2
C17 C18 C13 121.7(3)
C17 C18 H18A 119.2
C13 C18 H18A 119.2

loop_
_geom_bond_atom_site_label_1
_geom_bond_atom_site_label_2
_geom_bond_distance
Br1 C4 1.893(3)
Br2 C14 1.887(3)
O1 N2 1.231(3)
O2 N2 1.214(3)
O3A N3 1.245(4)
O4A N3 1.199(4)
O3B N3 1.214(7)
O4B N3 1.224(9)
N1 C1 1.363(3)
N1 C12 1.467(4)
N1 H1N 0.85(3)
N2 C2 1.461(3)
N3 C15 1.474(3)
C1 C2 1.400(4)
C1 C10 1.457(4)
C2 C3 1.420(4)
C3 C4 1.344(4)
C3 H3A 0.9500
C4 C5 1.432(4)
C5 C6 1.417(4)
C5 C10 1.426(4)
C6 C7 1.364(5)
C6 H6A 0.9500
C7 C8 1.388(5)
C7 H7A 0.9500
C8 C9 1.378(4)
C8 H8A 0.9500
C9 C10 1.419(4)
C9 H9A 0.9500
C12 C13 1.517(4)
C12 H12A 0.9900
C12 H12B 0.9900
C13 C18 1.390(4)
C13 C14 1.398(4)
C14 C15 1.386(4)
C15 C16 1.383(4)
C16 C17 1.385(4)
C16 H16A 0.9500
C17 C18 1.388(4)
C17 H17A 0.9500
C18 H18A 0.9500

loop_
_geom_hbond_atom_site_label_D
_geom_hbond_atom_site_label_H
_geom_hbond_atom_site_label_A
_geom_hbond_site_symmetry_A
_geom_hbond_distance_DH
_geom_hbond_distance_HA
_geom_hbond_distance_DA
_geom_hbond_angle_DHA
N1 H1N O2 . 0.84(3) 1.91(3) 2.624(3) 141(3)
C12 H12A O3B 2_775 0.99 2.57 3.117(8) 115
C12 H12B O4A 1_455 0.99 2.54 3.532(4) 177
C12 H12B O4B 1_455 0.99 2.61 3.462(8) 144

loop_
_geom_torsion_atom_site_label_1
_geom_torsion_atom_site_label_2
_geom_torsion_atom_site_label_3
_geom_torsion_atom_site_label_4
_geom_torsion
C12 N1 C1 C2 -141.9(3)
C12 N1 C1 C10 40.5(4)
N1 C1 C2 C3 178.1(2)
C10 C1 C2 C3 -4.1(4)
N1 C1 C2 N2 0.6(4)
C10 C1 C2 N2 178.3(2)
O2 N2 C2 C1 -7.7(4)
O1 N2 C2 C1 173.1(2)
O2 N2 C2 C3 174.6(2)
O1 N2 C2 C3 -4.6(3)
C1 C2 C3 C4 0.2(4)
N2 C2 C3 C4 177.9(2)
C2 C3 C4 C5 1.9(4)
C2 C3 C4 Br1 179.86(19)
C3 C4 C5 C6 177.4(3)
Br1 C4 C5 C6 -0.6(3)
C3 C4 C5 C10 0.2(4)
Br1 C4 C5 C10 -177.74(18)
C10 C5 C6 C7 2.0(4)
C4 C5 C6 C7 -175.2(3)
C5 C6 C7 C8 1.5(4)
C6 C7 C8 C9 -2.3(4)
C7 C8 C9 C10 -0.5(4)
C8 C9 C10 C5 3.9(4)
C8 C9 C10 C1 -179.1(2)
C6 C5 C10 C9 -4.6(4)
C4 C5 C10 C9 172.7(2)
C6 C5 C10 C1 178.4(2)
C4 C5 C10 C1 -4.3(4)
N1 C1 C10 C9 7.0(4)
C2 C1 C10 C9 -170.8(2)
N1 C1 C10 C5 -176.1(2)
C2 C1 C10 C5 6.2(3)
C1 N1 C12 C13 138.6(3)
N1 C12 C13 C18 105.6(3)
N1 C12 C13 C14 -74.5(3)
C18 C13 C14 C15 0.6(4)
C12 C13 C14 C15 -179.2(3)
C18 C13 C14 Br2 -177.7(2)
C12 C13 C14 Br2 2.4(4)
C13 C14 C15 C16 -0.6(4)
Br2 C14 C15 C16 177.7(2)
C13 C14 C15 N3 179.9(3)
Br2 C14 C15 N3 -1.7(4)
O4A N3 C15 C16 125.2(4)
O3B N3 C15 C16 60.9(6)
O4B N3 C15 C16 -129.3(6)
O3A N3 C15 C16 -52.1(4)
O4A N3 C15 C14 -55.3(4)
O3B N3 C15 C14 -119.6(6)
O4B N3 C15 C14 50.2(6)
O3A N3 C15 C14 127.4(3)
C14 C15 C16 C17 0.4(5)
N3 C15 C16 C17 179.8(3)
C15 C16 C17 C18 -0.1(5)
C16 C17 C18 C13 0.2(5)
C14 C13 C18 C17 -0.4(4)
C12 C13 C18 C17 179.4(3)
